data_7114815
loop_
_publ_author_name
'Adams, Harry'
'Bernad Jr., Pablo L.'
'Hembury, Guy A.'
'Hunter, Christopher A.'
'McCabe, James F.'
'Eggleston, Drake S.'
'Haltiwanger, R. Curtis'
'Livingstone, David J.'
'D. M. Harris, Kenneth'
'Kariuki, Benson M.'

_publ_section_title
;
 Substituent effects on aromatic interactions in the solid state
;
_journal_issue 16
_journal_name_full 'Chemical Communications'
_journal_page_first 1500
_journal_paper_doi 10.1039/b101575n
_journal_year 2001
_chemical_formula_sum 'C21 H28 N2 O'
_chemical_formula_weight 324.45
_chemical_name_systematic
; 
? 
;
_space_group_IT_number 15
_symmetry_cell_setting monoclinic
_symmetry_space_group_name_Hall '-C 2yc'
_symmetry_space_group_name_H-M 'C 1 2/c 1'
_atom_sites_solution_hydrogens geom
_atom_sites_solution_primary direct
_atom_sites_solution_secondary difmap
_audit_creation_method SHELXL-97
_cell_angle_alpha 90.00
_cell_angle_beta 113.020(3)
_cell_angle_gamma 90.00
_cell_formula_units_Z 8
_cell_length_a 23.289(4)
_cell_length_b 9.9638(15)
_cell_length_c 17.896(3)
_cell_measurement_reflns_used 43
_cell_measurement_temperature 150(2)
_cell_volume 3822.0(11)
_computing_cell_refinement 'Bruker SMART'
_computing_data_collection 'Bruker SMART'
_computing_data_reduction 'Bruker SHELXTL'
_computing_molecular_graphics 'Bruker SHELXTL'
_computing_publication_material 'Bruker SHELXTL'
_computing_structure_refinement 'SHELXL-97 (Sheldrick, 1997)'
_computing_structure_solution 'SHELXS-97 (Sheldrick, 1990)'
_diffrn_ambient_temperature 150(2)
_diffrn_measured_fraction_theta_full 0.970
_diffrn_measured_fraction_theta_max 0.970
_diffrn_measurement_device_type 'CCD area detector'
_diffrn_measurement_method 'phi and omega scans'
_diffrn_radiation_monochromator graphite
_diffrn_radiation_source 'fine-focus sealed tube'
_diffrn_radiation_type MoK\a
_diffrn_radiation_wavelength 0.71073
_diffrn_reflns_av_R_equivalents 0.0767
_diffrn_reflns_av_sigmaI/netI 0.0831
_diffrn_reflns_limit_h_max 30
_diffrn_reflns_limit_h_min -24
_diffrn_reflns_limit_k_max 12
_diffrn_reflns_limit_k_min -13
_diffrn_reflns_limit_l_max 22
_diffrn_reflns_limit_l_min -23
_diffrn_reflns_number 11862
_diffrn_reflns_theta_full 28.30
_diffrn_reflns_theta_max 28.30
_diffrn_reflns_theta_min 2.25
_exptl_absorpt_coefficient_mu 0.069
_exptl_absorpt_correction_T_max 0.9876
_exptl_absorpt_correction_T_min 0.9722
_exptl_absorpt_correction_type semi-empirical
_exptl_crystal_colour COLOURLESS
_exptl_crystal_density_diffrn 1.128
_exptl_crystal_density_method 'not measured'
_exptl_crystal_description BLOCK
_exptl_crystal_F_000 1408
_exptl_crystal_size_max 0.41
_exptl_crystal_size_mid 0.18
_exptl_crystal_size_min 0.18
_refine_diff_density_max 0.421
_refine_diff_density_min -0.397
_refine_diff_density_rms 0.061
_refine_ls_extinction_method none
_refine_ls_goodness_of_fit_ref 0.950
_refine_ls_hydrogen_treatment mixed
_refine_ls_matrix_type full
_refine_ls_number_parameters 217
_refine_ls_number_reflns 4610
_refine_ls_number_restraints 0
_refine_ls_restrained_S_all 0.950
_refine_ls_R_factor_all 0.1271
_refine_ls_R_factor_gt 0.0705
_refine_ls_shift/su_max 0.000
_refine_ls_shift/su_mean 0.000
_refine_ls_structure_factor_coef Fsqd
_refine_ls_weighting_details 'calc w=1/[\s^2^(Fo^2^)+(0.1199P)^2^+0.0000P] where P=(Fo^2^+2Fc^2^)/3'
_refine_ls_weighting_scheme calc
_refine_ls_wR_factor_gt 0.1887
_refine_ls_wR_factor_ref 0.2167
_reflns_number_gt 2523
_reflns_number_total 4610
_reflns_threshold_expression >2sigma(I)
_cod_data_source_file b101575n.txt
_cod_data_source_block gah19
_cod_depositor_comments
;
The following automatic conversions were performed:

'_symmetry_cell_setting' value 'Monoclinic' changed to 'monoclinic'
according to
/usr/data/users/saulius/automatic-downloads/retrospective/RSC/lib/dictionaries/cif_core.dic
dictionary named 'cif_core.dic' version 2.4.2 from 2011-04-26.

Automatic conversion script
Id: cif_fix_values 2281 2013-09-26 08:29:07Z andrius 
;
_cod_original_cell_volume 3822.0(10)
_cod_original_sg_symbol_H-M C2/c
_cod_database_code 7114815

loop_
_symmetry_equiv_pos_as_xyz
'x, y, z'
'-x, y, -z+1/2'
'x+1/2, y+1/2, z'
'-x+1/2, y+1/2, -z+1/2'
'-x, -y, -z'
'x, -y, z-1/2'
'-x+1/2, -y+1/2, -z'
'x+1/2, -y+1/2, z-1/2'

loop_
_atom_site_label
_atom_site_type_symbol
_atom_site_fract_x
_atom_site_fract_y
_atom_site_fract_z
_atom_site_U_iso_or_equiv
_atom_site_adp_type
_atom_site_occupancy
_atom_site_symmetry_multiplicity
_atom_site_calc_flag
_atom_site_refinement_flags
N1 N 0.24516(9) 0.49944(17) 0.24161(11) 0.0284(4) Uani 1 1 d .
H1A H 0.2609 0.4179 0.2516 0.034 Uiso 1 1 calc R
N2 N 0.47248(11) 0.4856(2) 0.59473(13) 0.0494(6) Uani 1 1 d .
O1 O 0.25667(8) 0.71810(15) 0.27691(10) 0.0389(4) Uani 1 1 d .
C1 C 0.27467(10) 0.6007(2) 0.29251(13) 0.0284(5) Uani 1 1 d .
C2 C 0.32845(10) 0.5648(2) 0.36810(13) 0.0268(5) Uani 1 1 d .
C3 C 0.36408(11) 0.6681(2) 0.41665(13) 0.0320(5) Uani 1 1 d .
H3A H 0.3550 0.7581 0.3983 0.038 Uiso 1 1 calc R
C4 C 0.41177(11) 0.6441(2) 0.48987(14) 0.0359(6) Uani 1 1 d .
H4A H 0.4355 0.7171 0.5208 0.043 Uiso 1 1 calc R
C5 C 0.42601(11) 0.5128(2) 0.51983(14) 0.0347(5) Uani 1 1 d .
C6 C 0.39027(12) 0.4078(2) 0.47086(14) 0.0363(6) Uani 1 1 d .
H6A H 0.3991 0.3177 0.4891 0.044 Uiso 1 1 calc R
C7 C 0.34298(11) 0.4336(2) 0.39729(14) 0.0329(5) Uani 1 1 d .
H7A H 0.3196 0.3609 0.3655 0.039 Uiso 1 1 calc R
C8 C 0.18895(10) 0.5221(2) 0.17197(13) 0.0281(5) Uani 1 1 d .
C9 C 0.19156(12) 0.5188(2) 0.09515(14) 0.0345(6) Uani 1 1 d .
C10 C 0.13551(13) 0.5372(2) 0.02829(14) 0.0405(6) Uani 1 1 d .
H10A H 0.1357 0.5369 -0.0247 0.049 Uiso 1 1 calc R
C11 C 0.08028(13) 0.5556(2) 0.03733(15) 0.0410(6) Uani 1 1 d .
H11A H 0.0427 0.5674 -0.0092 0.049 Uiso 1 1 calc R
C12 C 0.07892(12) 0.5570(2) 0.11392(14) 0.0392(6) Uani 1 1 d .
H12A H 0.0404 0.5704 0.1195 0.047 Uiso 1 1 calc R
C13 C 0.13334(11) 0.5392(2) 0.18300(13) 0.0311(5) Uani 1 1 d .
C14 C 0.13041(12) 0.5328(2) 0.26632(14) 0.0377(6) Uani 1 1 d .
H14A H 0.1741 0.5222 0.3072 0.045 Uiso 1 1 calc R
C15 C 0.09405(16) 0.4094(3) 0.27256(18) 0.0617(9) Uani 1 1 d .
H15A H 0.1124 0.3291 0.2591 0.093 Uiso 1 1 calc R
H15B H 0.0505 0.4180 0.2345 0.093 Uiso 1 1 calc R
H15C H 0.0959 0.4016 0.3280 0.093 Uiso 1 1 calc R
C16 C 0.10469(16) 0.6613(3) 0.28676(19) 0.0650(9) Uani 1 1 d .
H16A H 0.1298 0.7377 0.2827 0.098 Uiso 1 1 calc R
H16B H 0.1063 0.6557 0.3422 0.098 Uiso 1 1 calc R
H16C H 0.0614 0.6737 0.2486 0.098 Uiso 1 1 calc R
C17 C 0.25258(13) 0.4966(3) 0.08620(16) 0.0468(7) Uani 1 1 d .
H17A H 0.2762 0.4271 0.1270 0.056 Uiso 1 1 calc R
C18 C 0.29194(16) 0.6240(4) 0.10625(19) 0.0686(10) Uani 1 1 d .
H18A H 0.2965 0.6569 0.1599 0.103 Uiso 1 1 calc R
H18B H 0.2714 0.6928 0.0653 0.103 Uiso 1 1 calc R
H18C H 0.3332 0.6044 0.1064 0.103 Uiso 1 1 calc R
C19 C 0.24476(16) 0.4437(3) 0.00282(18) 0.0632(9) Uani 1 1 d .
H19A H 0.2194 0.3619 -0.0092 0.095 Uiso 1 1 calc R
H19B H 0.2858 0.4235 0.0025 0.095 Uiso 1 1 calc R
H19C H 0.2240 0.5119 -0.0384 0.095 Uiso 1 1 calc R
C20 C 0.48617(14) 0.3495(3) 0.62392(16) 0.0535(8) Uani 1 1 d .
H20A H 0.4573 0.2879 0.5841 0.080 Uiso 1 1 calc R
H20B H 0.4814 0.3409 0.6757 0.080 Uiso 1 1 calc R
H20C H 0.5291 0.3272 0.6317 0.080 Uiso 1 1 calc R
C21 C 0.50872(13) 0.5943(3) 0.64371(15) 0.0484(7) Uani 1 1 d .
H21A H 0.4938 0.6796 0.6155 0.073 Uiso 1 1 calc R
H21B H 0.5527 0.5819 0.6530 0.073 Uiso 1 1 calc R
H21C H 0.5043 0.5953 0.6960 0.073 Uiso 1 1 calc R

loop_
_atom_site_aniso_label
_atom_site_aniso_U_11
_atom_site_aniso_U_22
_atom_site_aniso_U_33
_atom_site_aniso_U_23
_atom_site_aniso_U_13
_atom_site_aniso_U_12
N1 0.0307(11) 0.0244(9) 0.0272(10) 0.0016(7) 0.0083(8) 0.0017(7)
N2 0.0514(15) 0.0450(13) 0.0343(12) 0.0009(10) -0.0022(11) 0.0045(10)
O1 0.0436(11) 0.0256(9) 0.0371(9) 0.0016(7) 0.0045(8) 0.0016(7)
C1 0.0331(13) 0.0274(11) 0.0260(11) 0.0015(9) 0.0130(10) -0.0029(9)
C2 0.0275(12) 0.0278(11) 0.0262(11) 0.0007(9) 0.0115(10) 0.0002(8)
C3 0.0356(14) 0.0273(11) 0.0325(12) 0.0011(9) 0.0129(11) -0.0004(9)
C4 0.0367(14) 0.0360(13) 0.0305(12) -0.0051(10) 0.0082(11) -0.0048(10)
C5 0.0347(14) 0.0401(13) 0.0263(12) 0.0019(10) 0.0085(11) 0.0034(10)
C6 0.0428(15) 0.0300(12) 0.0357(13) 0.0052(10) 0.0148(12) 0.0071(10)
C7 0.0364(14) 0.0300(12) 0.0309(12) -0.0022(9) 0.0118(11) -0.0005(9)
C8 0.0321(13) 0.0218(11) 0.0261(11) 0.0003(8) 0.0068(10) -0.0021(8)
C9 0.0476(15) 0.0275(12) 0.0291(12) -0.0007(9) 0.0156(11) -0.0033(10)
C10 0.0530(17) 0.0389(14) 0.0248(12) 0.0020(10) 0.0099(12) -0.0052(11)
C11 0.0417(16) 0.0377(13) 0.0301(13) 0.0026(10) -0.0007(11) -0.0042(11)
C12 0.0323(14) 0.0424(14) 0.0368(14) -0.0003(11) 0.0068(11) -0.0007(10)
C13 0.0334(13) 0.0271(11) 0.0294(12) -0.0001(9) 0.0088(10) -0.0034(9)
C14 0.0335(14) 0.0493(15) 0.0293(12) 0.0014(11) 0.0114(11) 0.0000(11)
C15 0.067(2) 0.077(2) 0.0433(16) 0.0066(15) 0.0236(16) -0.0160(16)
C16 0.079(2) 0.073(2) 0.0486(17) -0.0055(15) 0.0301(17) 0.0177(17)
C17 0.0501(17) 0.0577(16) 0.0374(14) 0.0013(12) 0.0224(13) -0.0014(13)
C18 0.068(2) 0.095(3) 0.0558(19) -0.0164(18) 0.0373(18) -0.0323(19)
C19 0.074(2) 0.080(2) 0.0497(17) -0.0097(16) 0.0393(17) -0.0050(17)
C20 0.0537(18) 0.0568(18) 0.0368(15) 0.0095(13) 0.0034(13) 0.0070(13)
C21 0.0479(17) 0.0571(17) 0.0311(13) -0.0028(12) 0.0058(12) -0.0006(13)

loop_
_atom_type_symbol
_atom_type_description
_atom_type_scat_dispersion_real
_atom_type_scat_dispersion_imag
_atom_type_scat_source
C C 0.0033 0.0016 'International Tables Vol C Tables 4.2.6.8 and 6.1.1.4'
H H 0.0000 0.0000 'International Tables Vol C Tables 4.2.6.8 and 6.1.1.4'
N N 0.0061 0.0033 'International Tables Vol C Tables 4.2.6.8 and 6.1.1.4'
O O 0.0106 0.0060 'International Tables Vol C Tables 4.2.6.8 and 6.1.1.4'

loop_
_geom_angle_atom_site_label_1
_geom_angle_atom_site_label_2
_geom_angle_atom_site_label_3
_geom_angle
C1 N1 C8 121.34(18)
C5 N2 C21 119.6(2)
C5 N2 C20 120.9(2)
C21 N2 C20 119.5(2)
O1 C1 N1 121.0(2)
O1 C1 C2 121.62(19)
N1 C1 C2 117.35(18)
C3 C2 C7 117.4(2)
C3 C2 C1 118.37(19)
C7 C2 C1 124.1(2)
C4 C3 C2 122.1(2)
C3 C4 C5 120.8(2)
N2 C5 C4 122.1(2)
N2 C5 C6 120.4(2)
C4 C5 C6 117.4(2)
C7 C6 C5 121.1(2)
C6 C7 C2 121.3(2)
C13 C8 C9 122.8(2)
C13 C8 N1 118.72(19)
C9 C8 N1 118.4(2)
C10 C9 C8 117.0(2)
C10 C9 C17 122.2(2)
C8 C9 C17 120.8(2)
C11 C10 C9 121.5(2)
C10 C11 C12 120.3(2)
C11 C12 C13 120.8(2)
C12 C13 C8 117.6(2)
C12 C13 C14 120.1(2)
C8 C13 C14 122.3(2)
C16 C14 C13 112.0(2)
C16 C14 C15 112.4(3)
C13 C14 C15 110.2(2)
C9 C17 C18 111.0(2)
C9 C17 C19 113.5(2)
C18 C17 C19 110.4(2)

loop_
_geom_bond_atom_site_label_1
_geom_bond_atom_site_label_2
_geom_bond_distance
N1 C1 1.353(3)
N1 C8 1.429(3)
N2 C5 1.381(3)
N2 C21 1.441(3)
N2 C20 1.444(3)
O1 C1 1.237(3)
C1 C2 1.484(3)
C2 C3 1.393(3)
C2 C7 1.400(3)
C3 C4 1.367(3)
C4 C5 1.404(3)
C5 C6 1.408(3)
C6 C7 1.370(3)
C8 C13 1.395(3)
C8 C9 1.400(3)
C9 C10 1.396(3)
C9 C17 1.507(4)
C10 C11 1.370(4)
C11 C12 1.383(3)
C12 C13 1.393(3)
C13 C14 1.520(3)
C14 C16 1.518(4)
C14 C15 1.521(4)
C17 C18 1.525(4)
C17 C19 1.525(4)

loop_
_geom_torsion_atom_site_label_1
_geom_torsion_atom_site_label_2
_geom_torsion_atom_site_label_3
_geom_torsion_atom_site_label_4
_geom_torsion
C8 N1 C1 O1 -5.8(3)
C8 N1 C1 C2 173.09(18)
O1 C1 C2 C3 -8.6(3)
N1 C1 C2 C3 172.5(2)
O1 C1 C2 C7 166.2(2)
N1 C1 C2 C7 -12.7(3)
C7 C2 C3 C4 0.4(3)
C1 C2 C3 C4 175.5(2)
C2 C3 C4 C5 -1.2(4)
C21 N2 C5 C4 -1.2(4)
C20 N2 C5 C4 -179.9(2)
C21 N2 C5 C6 179.7(2)
C20 N2 C5 C6 1.0(4)
C3 C4 C5 N2 -177.8(2)
C3 C4 C5 C6 1.3(4)
N2 C5 C6 C7 178.4(2)
C4 C5 C6 C7 -0.8(4)
C5 C6 C7 C2 0.0(4)
C3 C2 C7 C6 0.2(3)
C1 C2 C7 C6 -174.6(2)
C1 N1 C8 C13 -76.0(3)
C1 N1 C8 C9 107.5(2)
C13 C8 C9 C10 1.7(3)
N1 C8 C9 C10 178.06(19)
C13 C8 C9 C17 -178.4(2)
N1 C8 C9 C17 -2.1(3)
C8 C9 C10 C11 -1.0(3)
C17 C9 C10 C11 179.1(2)
C9 C10 C11 C12 0.3(4)
C10 C11 C12 C13 -0.4(4)
C11 C12 C13 C8 1.0(3)
C11 C12 C13 C14 -176.4(2)
C9 C8 C13 C12 -1.7(3)
N1 C8 C13 C12 -178.08(19)
C9 C8 C13 C14 175.6(2)
N1 C8 C13 C14 -0.8(3)
C12 C13 C14 C16 -61.0(3)
C8 C13 C14 C16 121.8(3)
C12 C13 C14 C15 64.9(3)
C8 C13 C14 C15 -112.3(3)
C10 C9 C17 C18 102.9(3)
C8 C9 C17 C18 -77.0(3)
C10 C9 C17 C19 -22.0(3)
C8 C9 C17 C19 158.1(2)
